data_9014853
loop_
_publ_author_name
'Liebscher, A.'
'Dorsam, G.'
'Franz, G.'
'Wunder, B.'
'Gottschalk, M.'

_publ_section_title
;
 Crystal chemistry of synthetic lawsonite solid-solution series CaAl2
 [(OH)2/(Si2O7)](H2O)-SrAl2[(OH)2/(Si2O7)](H2O) and the Cmcm-P2_1/m phase transition
 Note: Run #AU62
;
_journal_name_full 'American Mineralogist'
_journal_page_first 724
_journal_page_last 735
_journal_paper_doi 10.2138/am.2010.3220
_journal_volume 95
_journal_year 2010
_chemical_compound_source Synthetic
_chemical_formula_sum 'Al2 Ca0.68 H4 O10 Si2 Sr0.32'
_chemical_name_mineral Lawsonite
_space_group_IT_number 11
_symmetry_space_group_name_Hall '-P 2yb'
_symmetry_space_group_name_H-M 'P 1 21/m 1'
_cell_angle_alpha 90
_cell_angle_beta 123.96
_cell_angle_gamma 90
_cell_formula_units_Z 2
_cell_length_a 5.3300
_cell_length_b 13.1956
_cell_length_c 5.8449
_cell_volume 340.967
_database_code_amcsd 0018935
_exptl_crystal_density_diffrn 3.209
_cod_original_formula_sum '(Ca.68 Sr.32) Al2 Si2 O10 H4'
_cod_database_code 9014853

loop_
_space_group_symop_operation_xyz
x,y,z
x,1/2-y,z
-x,1/2+y,-z
-x,-y,-z

loop_
_atom_site_label
_atom_site_fract_x
_atom_site_fract_y
_atom_site_fract_z
_atom_site_occupancy
_atom_site_type_symbol
_atom_site_attached_hydrogens
Ca 0.34090 0.75000 0.67210 0.68000 Ca 0
Sr 0.34090 0.75000 0.67210 0.32000 Sr 0
Al1 0.50000 0.00000 0.00000 1.00000 Al 0
Al2 0.50000 0.00000 0.50000 1.00000 Al 0
Si 0.96200 0.13140 0.97900 1.00000 Si 0
O1 0.92900 0.75000 0.94700 1.00000 O 0
O2 0.76400 0.11600 0.65300 1.00000 O 0
O3 0.77900 0.38620 0.11500 1.00000 O 0
O4 0.29100 0.06600 0.14600 1.00000 O 0
O-H5 0.28200 0.05350 0.63800 1.00000 O 1
Wat6 0.77400 0.75000 0.35200 1.00000 O 2

loop_
_cod_changelog_entry_id
_cod_changelog_entry_author
_cod_changelog_entry_date
_cod_changelog_entry_text
1
;cod-tools version 3.8.0
Id: cif_guess_AMCSD_atom_types 9574 2023-05-10 09:00:05Z saulius
;
2023-05-10T18:55:35+03:00
;Derived atom types and hydrogen counts
from atom names that follow the AMCSD naming convention
(Wat == water, O-H == hydroxyl).
;

loop_
_cod_related_entry_id
_cod_related_entry_database
_cod_related_entry_code
1 AMCSD 0018935
